data_7154312
loop_
_publ_author_name
'Mykhailiuk, Pavel K.'

_publ_section_title
;
 Three-component synthesis of fluorinated pyrazoles from
 fluoroalkylamines, NaNO2 and electron-deficient alkynes.
;
_journal_issue 11
_journal_name_full 'Organic &amp; biomolecular chemistry'
_journal_page_first 3438
_journal_page_last 3445
_journal_paper_doi 10.1039/c4ob02670e
_journal_volume 13
_journal_year 2015
_chemical_formula_sum 'C13 H9 F4 N3 O2'
_chemical_formula_weight 315.23
_chemical_name_systematic
; 
 ? 
;
_space_group_IT_number 15
_symmetry_space_group_name_Hall '-C 2yc'
_symmetry_space_group_name_H-M 'C 1 2/c 1'
_atom_sites_solution_hydrogens geom
_atom_sites_solution_primary direct
_atom_sites_solution_secondary difmap
_audit_block_doi 10.5517/cc13s5qs
_audit_creation_method SHELXL-97
_audit_update_record
;
2014-11-26 deposited with the CCDC.
2015-01-23 downloaded from the CCDC.
;
_cell_angle_alpha 90.00
_cell_angle_beta 98.023(15)
_cell_angle_gamma 90.00
_cell_formula_units_Z 8
_cell_length_a 23.325(4)
_cell_length_b 6.6111(11)
_cell_length_c 17.954(3)
_cell_measurement_temperature 293(2)
_cell_volume 2741.5(8)
_computing_structure_refinement 'SHELXL-97 (Sheldrick, 1997)'
_computing_structure_solution 'SHELXS-97 (Sheldrick, 1990)'
_diffrn_ambient_temperature 293(2)
_diffrn_measured_fraction_theta_full 0.990
_diffrn_measured_fraction_theta_max 0.990
_diffrn_radiation_monochromator graphite
_diffrn_radiation_source 'fine-focus sealed tube'
_diffrn_radiation_type MoK\a
_diffrn_radiation_wavelength 0.71073
_diffrn_reflns_av_R_equivalents 0.0863
_diffrn_reflns_av_sigmaI/netI 0.0979
_diffrn_reflns_limit_h_max 32
_diffrn_reflns_limit_h_min -32
_diffrn_reflns_limit_k_max 8
_diffrn_reflns_limit_k_min -9
_diffrn_reflns_limit_l_max 24
_diffrn_reflns_limit_l_min -25
_diffrn_reflns_number 13070
_diffrn_reflns_theta_full 30.00
_diffrn_reflns_theta_max 30.00
_diffrn_reflns_theta_min 3.08
_exptl_absorpt_coefficient_mu 0.142
_exptl_absorpt_correction_T_max 0.9930
_exptl_absorpt_correction_T_min 0.9723
_exptl_crystal_density_diffrn 1.527
_exptl_crystal_density_method 'not measured'
_exptl_crystal_F_000 1280
_exptl_crystal_size_max 0.20
_exptl_crystal_size_mid 0.05
_exptl_crystal_size_min 0.05
_refine_diff_density_max 0.189
_refine_diff_density_min -0.192
_refine_diff_density_rms 0.048
_refine_ls_extinction_method none
_refine_ls_goodness_of_fit_ref 0.825
_refine_ls_hydrogen_treatment mixed
_refine_ls_matrix_type full
_refine_ls_number_parameters 203
_refine_ls_number_reflns 3963
_refine_ls_number_restraints 0
_refine_ls_restrained_S_all 0.825
_refine_ls_R_factor_all 0.1829
_refine_ls_R_factor_gt 0.0614
_refine_ls_shift/su_max 0.000
_refine_ls_shift/su_mean 0.000
_refine_ls_structure_factor_coef Fsqd
_refine_ls_weighting_details 'calc w=1/[\s^2^(Fo^2^)+(0.0667P)^2^+0.0000P] where P=(Fo^2^+2Fc^2^)/3'
_refine_ls_weighting_scheme calc
_refine_ls_wR_factor_gt 0.1365
_refine_ls_wR_factor_ref 0.1769
_reflns_number_gt 1338
_reflns_number_total 3963
_reflns_threshold_expression >2sigma(I)
_cod_data_source_file c4ob02670e2.cif
_cod_data_source_block tolm221
_cod_depositor_comments 'Adding full bibliography for 7154310--7154316.cif.'
_cod_database_code 7154312

loop_
_symmetry_equiv_pos_as_xyz
'x, y, z'
'-x, y, -z+1/2'
'x+1/2, y+1/2, z'
'-x+1/2, y+1/2, -z+1/2'
'-x, -y, -z'
'x, -y, z-1/2'
'-x+1/2, -y+1/2, -z'
'x+1/2, -y+1/2, z-1/2'

loop_
_atom_site_label
_atom_site_type_symbol
_atom_site_fract_x
_atom_site_fract_y
_atom_site_fract_z
_atom_site_U_iso_or_equiv
_atom_site_adp_type
_atom_site_occupancy
_atom_site_symmetry_multiplicity
_atom_site_calc_flag
_atom_site_refinement_flags
F1 F 0.35854(9) 1.0233(2) 0.11846(10) 0.0911(6) Uani 1 1 d .
F2 F 0.42111(8) 0.8292(3) 0.18390(9) 0.0902(6) Uani 1 1 d .
F3 F 0.45867(11) 1.0441(4) 0.07079(14) 0.1414(10) Uani 1 1 d .
F4 F 0.46555(9) 0.7203(4) 0.06076(12) 0.1245(8) Uani 1 1 d .
O1 O 0.27336(8) 0.8601(3) 0.22850(11) 0.0788(7) Uani 1 1 d .
O2 O 0.17662(9) 0.4111(3) 0.06521(10) 0.0675(6) Uani 1 1 d .
N1 N 0.30004(12) 0.4361(5) 0.03936(14) 0.0726(8) Uani 1 1 d .
H1N H 0.3069(11) 0.333(4) 0.0233(15) 0.058(9) Uiso 1 1 d .
N2 N 0.34178(10) 0.5828(3) 0.04050(12) 0.0639(6) Uani 1 1 d .
N3 N 0.21324(9) 0.6633(3) 0.14643(10) 0.0466(5) Uani 1 1 d .
C1 C 0.34805(11) 0.6759(4) 0.10370(14) 0.0536(6) Uani 1 1 d .
C2 C 0.31278(11) 0.5852(4) 0.16075(14) 0.0550(7) Uani 1 1 d .
H2 H 0.3374 0.5274 0.2042 0.066 Uiso 1 1 calc R
C3 C 0.27891(12) 0.4227(4) 0.11253(14) 0.0574(7) Uani 1 1 d .
H3 H 0.2843 0.2877 0.1349 0.069 Uiso 1 1 calc R
C4 C 0.38817(12) 0.8474(4) 0.11532(15) 0.0617(7) Uani 1 1 d .
C5 C 0.42829(14) 0.8752(6) 0.05587(18) 0.0802(9) Uani 1 1 d .
H5 H 0.4059 0.8814 0.0055 0.096 Uiso 1 1 calc R
C6 C 0.26633(12) 0.7227(4) 0.18405(14) 0.0560(7) Uani 1 1 d .
C7 C 0.21683(13) 0.4904(4) 0.10371(14) 0.0520(7) Uani 1 1 d .
C8 C 0.15959(11) 0.7583(4) 0.15639(12) 0.0495(6) Uani 1 1 d .
C9 C 0.14894(13) 0.9549(4) 0.13433(14) 0.0588(7) Uani 1 1 d .
H9 H 0.1768 1.0281 0.1135 0.071 Uiso 1 1 calc R
C10 C 0.09694(14) 1.0437(5) 0.14316(16) 0.0739(9) Uani 1 1 d .
H10 H 0.0897 1.1776 0.1290 0.089 Uiso 1 1 calc R
C11 C 0.05586(15) 0.9332(6) 0.17306(19) 0.0871(10) Uani 1 1 d .
H11 H 0.0201 0.9906 0.1774 0.105 Uiso 1 1 calc R
C12 C 0.06742(14) 0.7390(5) 0.1964(2) 0.0927(11) Uani 1 1 d .
H12 H 0.0399 0.6668 0.2183 0.111 Uiso 1 1 calc R
C13 C 0.11900(13) 0.6492(4) 0.18793(16) 0.0712(9) Uani 1 1 d .
H13 H 0.1265 0.5163 0.2033 0.085 Uiso 1 1 calc R

loop_
_atom_site_aniso_label
_atom_site_aniso_U_11
_atom_site_aniso_U_22
_atom_site_aniso_U_33
_atom_site_aniso_U_23
_atom_site_aniso_U_13
_atom_site_aniso_U_12
F1 0.0947(14) 0.0659(12) 0.1163(15) -0.0081(9) 0.0272(12) 0.0074(10)
F2 0.0846(14) 0.1211(16) 0.0624(11) -0.0065(9) 0.0009(9) -0.0158(11)
F3 0.130(2) 0.169(2) 0.134(2) -0.0211(16) 0.0501(16) -0.0762(19)
F4 0.0754(14) 0.183(2) 0.1211(17) 0.0178(15) 0.0365(13) 0.0398(15)
O1 0.0592(13) 0.0986(16) 0.0804(14) -0.0475(11) 0.0159(10) -0.0135(11)
O2 0.0726(14) 0.0613(12) 0.0670(12) -0.0152(9) 0.0044(10) -0.0076(10)
N1 0.088(2) 0.069(2) 0.0673(17) -0.0207(13) 0.0314(14) -0.0062(15)
N2 0.0641(16) 0.0731(16) 0.0575(14) -0.0112(11) 0.0185(12) -0.0053(13)
N3 0.0495(13) 0.0480(12) 0.0428(11) -0.0039(8) 0.0081(9) -0.0004(10)
C1 0.0484(16) 0.0600(17) 0.0535(15) -0.0047(12) 0.0104(12) 0.0031(13)
C2 0.0510(17) 0.0652(17) 0.0500(14) -0.0016(11) 0.0119(12) 0.0070(13)
C3 0.0667(19) 0.0511(16) 0.0578(16) -0.0042(11) 0.0205(14) 0.0051(13)
C4 0.0537(18) 0.074(2) 0.0579(17) -0.0045(13) 0.0079(14) 0.0040(15)
C5 0.060(2) 0.102(3) 0.079(2) 0.0066(17) 0.0140(17) -0.010(2)
C6 0.0574(18) 0.0648(17) 0.0484(14) -0.0097(12) 0.0168(13) -0.0058(14)
C7 0.0641(19) 0.0438(16) 0.0489(14) 0.0006(11) 0.0111(13) 0.0004(13)
C8 0.0498(15) 0.0581(17) 0.0418(13) 0.0007(10) 0.0109(11) 0.0058(12)
C9 0.0642(19) 0.0537(18) 0.0589(16) 0.0002(12) 0.0096(13) 0.0040(13)
C10 0.083(2) 0.066(2) 0.072(2) 0.0088(14) 0.0081(17) 0.0229(17)
C11 0.065(2) 0.106(3) 0.093(2) 0.013(2) 0.0179(19) 0.026(2)
C12 0.059(2) 0.109(3) 0.116(3) 0.028(2) 0.033(2) 0.010(2)
C13 0.064(2) 0.0647(19) 0.090(2) 0.0190(15) 0.0281(17) 0.0093(15)

loop_
_atom_type_symbol
_atom_type_description
_atom_type_scat_dispersion_real
_atom_type_scat_dispersion_imag
_atom_type_scat_source
C C 0.0033 0.0016 'International Tables Vol C Tables 4.2.6.8 and 6.1.1.4'
H H 0.0000 0.0000 'International Tables Vol C Tables 4.2.6.8 and 6.1.1.4'
N N 0.0061 0.0033 'International Tables Vol C Tables 4.2.6.8 and 6.1.1.4'
O O 0.0106 0.0060 'International Tables Vol C Tables 4.2.6.8 and 6.1.1.4'
F F 0.0171 0.0103 'International Tables Vol C Tables 4.2.6.8 and 6.1.1.4'

loop_
_geom_angle_atom_site_label_1
_geom_angle_atom_site_label_2
_geom_angle_atom_site_label_3
_geom_angle
N2 N1 C3 110.8(2)
C1 N2 N1 110.2(2)
C6 N3 C7 112.7(2)
C6 N3 C8 123.56(19)
C7 N3 C8 123.5(2)
N2 C1 C4 119.3(2)
N2 C1 C2 113.6(2)
C4 C1 C2 127.1(2)
C6 C2 C1 115.0(2)
C6 C2 C3 104.2(2)
C1 C2 C3 100.41(19)
N1 C3 C7 109.1(2)
N1 C3 C2 104.7(2)
C7 C3 C2 105.4(2)
F1 C4 F2 105.3(2)
F1 C4 C1 110.5(2)
F2 C4 C1 109.2(2)
F1 C4 C5 106.9(2)
F2 C4 C5 108.6(2)
C1 C4 C5 115.8(2)
F3 C5 F4 107.8(3)
F3 C5 C4 108.8(3)
F4 C5 C4 108.6(3)
O1 C6 N3 124.6(2)
O1 C6 C2 126.7(3)
N3 C6 C2 108.7(2)
O2 C7 N3 125.0(3)
O2 C7 C3 126.4(2)
N3 C7 C3 108.6(2)
C9 C8 C13 120.6(2)
C9 C8 N3 120.3(2)
C13 C8 N3 119.0(2)
C8 C9 C10 119.9(3)
C11 C10 C9 119.5(3)
C12 C11 C10 120.1(3)
C11 C12 C13 120.8(3)
C12 C13 C8 119.0(3)

loop_
_geom_bond_atom_site_label_1
_geom_bond_atom_site_label_2
_geom_bond_distance
F1 C4 1.358(3)
F2 C4 1.363(3)
F3 C5 1.330(4)
F4 C5 1.338(4)
O1 C6 1.205(3)
O2 C7 1.205(3)
N1 N2 1.373(3)
N1 C3 1.469(3)
N2 C1 1.281(3)
N3 C6 1.382(3)
N3 C7 1.386(3)
N3 C8 1.433(3)
C1 C4 1.466(4)
C1 C2 1.523(3)
C2 C6 1.517(3)
C2 C3 1.528(3)
C3 C7 1.503(4)
C4 C5 1.526(4)
C8 C9 1.371(3)
C8 C13 1.374(3)
C9 C10 1.376(4)
C10 C11 1.372(4)
C11 C12 1.366(4)
C12 C13 1.369(4)

loop_
_geom_hbond_atom_site_label_D
_geom_hbond_atom_site_label_H
_geom_hbond_atom_site_label_A
_geom_hbond_distance_DH
_geom_hbond_distance_HA
_geom_hbond_distance_DA
_geom_hbond_angle_DHA
_geom_hbond_site_symmetry_A
N1 H1N O2 0.77(3) 2.33(3) 3.062(3) 159(3) 7

loop_
_geom_torsion_atom_site_label_1
_geom_torsion_atom_site_label_2
_geom_torsion_atom_site_label_3
_geom_torsion_atom_site_label_4
_geom_torsion
C3 N1 N2 C1 -4.1(3)
N1 N2 C1 C4 -176.4(2)
N1 N2 C1 C2 5.8(3)
N2 C1 C2 C6 -116.1(3)
C4 C1 C2 C6 66.3(4)
N2 C1 C2 C3 -5.0(3)
C4 C1 C2 C3 177.4(3)
N2 N1 C3 C7 113.1(3)
N2 N1 C3 C2 0.7(3)
C6 C2 C3 N1 121.5(2)
C1 C2 C3 N1 2.2(3)
C6 C2 C3 C7 6.6(3)
C1 C2 C3 C7 -112.8(2)
N2 C1 C4 F1 110.1(3)
C2 C1 C4 F1 -72.3(3)
N2 C1 C4 F2 -134.5(3)
C2 C1 C4 F2 43.0(3)
N2 C1 C4 C5 -11.6(4)
C2 C1 C4 C5 165.9(3)
F1 C4 C5 F3 51.7(3)
F2 C4 C5 F3 -61.5(3)
C1 C4 C5 F3 175.3(3)
F1 C4 C5 F4 168.8(3)
F2 C4 C5 F4 55.6(3)
C1 C4 C5 F4 -67.6(4)
C7 N3 C6 O1 -174.7(2)
C8 N3 C6 O1 -0.5(4)
C7 N3 C6 C2 4.5(3)
C8 N3 C6 C2 178.7(2)
C1 C2 C6 O1 -78.8(3)
C3 C2 C6 O1 172.3(3)
C1 C2 C6 N3 102.0(3)
C3 C2 C6 N3 -6.8(3)
C6 N3 C7 O2 -179.0(2)
C8 N3 C7 O2 6.9(4)
C6 N3 C7 C3 -0.1(3)
C8 N3 C7 C3 -174.2(2)
N1 C3 C7 O2 62.7(3)
C2 C3 C7 O2 174.6(2)
N1 C3 C7 N3 -116.2(2)
C2 C3 C7 N3 -4.3(3)
C6 N3 C8 C9 65.9(3)
C7 N3 C8 C9 -120.6(3)
C6 N3 C8 C13 -114.4(3)
C7 N3 C8 C13 59.1(3)
C13 C8 C9 C10 -0.6(4)
N3 C8 C9 C10 179.1(2)
C8 C9 C10 C11 -0.9(4)
C9 C10 C11 C12 2.4(5)
C10 C11 C12 C13 -2.4(6)
C11 C12 C13 C8 0.8(5)
C9 C8 C13 C12 0.6(4)
N3 C8 C13 C12 -179.0(3)
